data_2106440
loop_
_publ_author_name
'Spirlet, M.R.'
'Busing, W.R.'

_publ_section_title
;
 Dodecatungstophosphoric acid-21-water by neutron diffraction
;
_journal_name_full 'Acta Crystallographica B (24,1968-38,1982)'
_journal_page_first 907
_journal_page_last 910
_journal_volume 34
_journal_year 1978
_chemical_formula_sum 'H45 O61 P W12'
_chemical_name_systematic 'H3 (P W12 O40) (H2 O)21'
_space_group_IT_number 54
_symmetry_space_group_name_Hall '-P 2a 2ac'
_symmetry_space_group_name_H-M 'P c c a'
_cell_angle_alpha 90
_cell_angle_beta 90
_cell_angle_gamma 90
_cell_formula_units_Z 4
_cell_length_a 20.788
_cell_length_b 13.086
_cell_length_c 18.879
_cell_volume 5135.688
_citation_journal_id_ASTM ACBCAR
_cod_data_source_file Spirlet_ACBCAR_1978_1389.cif
_cod_data_source_block H45O61P1W12
_cod_original_formula_sum 'H45 O61 P1 W12'
_cod_database_code 2106440

loop_
_symmetry_equiv_pos_as_xyz
x,y,z
-x+1/2,-y,z
x+1/2,-y,-z+1/2
-x,y,-z+1/2
-x,-y,-z
x-1/2,y,-z
-x-1/2,y,z-1/2
x,-y,z-1/2

loop_
_atom_site_label
_atom_site_type_symbol
_atom_site_fract_x
_atom_site_fract_y
_atom_site_fract_z
_atom_site_occupancy
_atom_site_U_iso_or_equiv
P1 P+5 0.25 0 0.4457 1 0.0
O4 O-2 0.1784 0.0526 0.6029 1 0.0
O16 O-2 0.0216 0.1686 0.4567 1 0.0
O32 O-2 0.4218 0.4631 0.0396 1 0.0
H3 H+1 0.4858 0.2662 0.097 1 0.0
O25 O-2 0.3358 0.4003 0.253 1 0.0
O3 O-2 0.2824 0.1124 0.2879 1 0.0
O27 O-2 0.0468 0.3681 0.3384 1 0.0
H4 H+1 0.5139 0.3428 0.132 1 0.0
W3 W+6 0.3617 0.0729 0.5802 1 0.0
O5 O-2 0.3503 -0.1821 0.5061 1 0.0
H11 H+1 0.2197 0.4629 0.3737 0.49 0.0
H9 H+1 0.1831 0.4424 0.4707 0.52 0.0
W4 W+6 0.1352 -0.0606 0.3122 1 0.0
H16 H+1 0.4545 0.4651 0.3167 0.68 0.0
H15 H+1 0.3358 0.4595 0.2255 0.62 0.0
O17 O-2 0.4208 0.0856 0.6408 1 0.0
H5 H+1 0.4656 0.3564 0.0904 0.5 0.0
O11 O-2 0.2598 0.2769 0.5237 1 0.0
W6 W+6 0.2041 0.1764 0.3123 1 0.0
H29 H+1 0.1324 0.406 0.1296 0.37 0.0
O23 O-2 0.1603 0.4131 0.4379 1 0.0
H31 H+1 0.2626 0.4552 0.0305 0.48 0.0
O21 O-2 0.4772 0.1521 0.1213 1 0.0
O18 O-2 0.0859 -0.1119 0.2507 1 0.0
H21 H+1 0.0211 0.3681 0.3678 0.49 0.0
O29 O-2 0.0513 0.3609 0.0809 1 0.0
H32 H+1 0.2292 0.4522 0.0699 0.63 0.0
H22 H+1 0.0229 0.1366 0.2189 1 0.0
O22 O-2 0.496 0.3258 0.0936 1 0.0
O28 O-2 0 0.1782 0.25 1 0.0
H34 H+1 0.4486 0.4136 0.0468 0.5 0.0
H24 H+1 0.0561 0.3051 0.0632 1 0.0
O6 O-2 0.2478 -0.2422 0.3856 1 0.0
H20 H+1 0.0446 0.3126 0.3183 0.84 0.0
O15 O-2 0.3536 0.3633 0.4354 1 0.0
O20 O-2 0.1968 0.2729 0.2521 1 0.0
H12 H+1 0.3263 0.3465 0.2257 1 0.0
H14 H+1 0.3748 0.3916 0.2726 0.18 0.0
W2 W+6 0.0953 0.1126 0.4413 1 0.0
H6 H+1 0.1712 0.3435 0.4353 0.71 0.0
H30 H+1 0.1634 0.4713 0.1769 0.38 0.0
H23 H+1 0.0275 0.2187 0.2746 0.18 0.0
O26 O-2 0.4539 0.4057 0.3034 1 0.0
O30 O-2 0.1681 0.4194 0.1511 1 0.0
O10 O-2 0.1595 0.0655 0.2699 1 0.0
H13 H+1 0.3051 0.4064 0.2886 0.49 0.0
O31 O-2 0.25 0.5 0.0579 1 0.0
W5 W+6 0.2128 0.1816 0.5794 1 0.0
H18 H+1 0.482 0.4005 0.2671 0.5 0.0
H1 H+1 0.455 0.1363 0.1626 1 0.0
W1 W+6 0.3217 0.2467 0.4503 1 0.0
H36 H+1 0.4016 0.4734 0.0748 0.39 0.0
H26 H+1 0.0832 0.3725 0.1046 0.49 0.0
O7 O-2 0.0967 0.0013 0.5058 1 0.0
H8 H+1 0.1682 0.443 0.3965 0.33 0.0
H10 H+1 0.2729 0.4527 0.3136 0.51 0.0
H2 H+1 0.4987 0.1014 0.1106 1 0.0
O14 O-2 0.0753 0.0148 0.3686 1 0.0
O19 O-2 0.1791 0.258 0.641 1 0.0
H27 H+1 0.179 0.3678 0.1771 0.93 0.0
O9 O-2 0.2923 0.1442 0.6214 1 0.0
O2 O-2 0.1955 0.0392 0.3988 1 0.0
O24 O-2 0.25 0.5 0.3434 1 0.0
H25 H+1 0.0222 0.3567 0.1071 0.51 0.0
O1 O-2 0.2749 0.0863 0.4926 1 0.0
H33 H+1 0.4386 0.5069 0.0305 0.99 0.0
H7 H+1 0.1176 0.4195 0.4486 0.44 0.0
O13 O-2 0.3757 0.1955 0.5232 1 0.0
H17 H+1 0.4142 0.3938 0.2857 0.82 0.0
O8 O-2 0.3646 0.1606 0.3848 1 0.0
H35 H+1 0.3965 0.4473 0.0065 0.31 0.0
O12 O-2 0.127 0.1992 0.3682 1 0.0
H28 H+1 0.197 0.4306 0.121 0.37 0.0
H19 H+1 0.0814 0.3704 0.3576 0.84 0.0
